data_7153317
loop_
_publ_author_name
'Lechel, Tilman'
'Dash, Jyotirmayee'
'Eidamshaus, Christian'
'Br\"udgam, Irene'
'Lentz, Dieter'
'Reissig, Hans-Ulrich'

_publ_section_title
;
 A three-component synthesis of beta-alkoxy-beta-keto-enamides--flexible
 precursors for 4-hydroxypyridine derivatives and their
 palladium-catalysed reactions.
;
_journal_issue 13
_journal_name_full 'Organic &amp; biomolecular chemistry'
_journal_page_first 3007
_journal_page_last 3014
_journal_paper_doi 10.1039/b925468d
_journal_volume 8
_journal_year 2010
_chemical_formula_sum 'C11 H12 N2 O3'
_chemical_formula_weight 220.23
_chemical_name_common (E)-N-(2-Methoxy-3-oxobut-1-enyl)picolinamide
_chemical_name_systematic
;
?
;
_space_group_IT_number 2
_symmetry_cell_setting triclinic
_symmetry_space_group_name_Hall '-P 1'
_symmetry_space_group_name_H-M 'P -1'
_atom_sites_solution_hydrogens geom
_atom_sites_solution_primary direct
_atom_sites_solution_secondary difmap
_audit_creation_method SHELXL-97
_cell_angle_alpha 73.591(5)
_cell_angle_beta 81.419(5)
_cell_angle_gamma 69.809(5)
_cell_formula_units_Z 2
_cell_length_a 8.038(5)
_cell_length_b 8.521(5)
_cell_length_c 8.678(5)
_cell_measurement_reflns_used 1024
_cell_measurement_temperature 173(2)
_cell_measurement_theta_max 30.45
_cell_measurement_theta_min 2.45
_cell_volume 534.2(6)
_computing_cell_refinement 'BRUKER SMART'
_computing_data_collection 'BRUKER SMART'
_computing_data_reduction 'BRUKER SAINT'
_computing_structure_refinement 'SHELXL-97 (Sheldrick, 1997)'
_computing_structure_solution 'SHELXS-97 (Sheldrick, 1990)'
_diffrn_ambient_temperature 173(2)
_diffrn_measured_fraction_theta_full 0.973
_diffrn_measured_fraction_theta_max 0.973
_diffrn_measurement_device_type 'CCD area Detector'
_diffrn_measurement_method 'phi and omega scans with .3 deg in omega'
_diffrn_radiation_monochromator graphite
_diffrn_radiation_source 'sealed tube'
_diffrn_radiation_type MoK\a
_diffrn_radiation_wavelength 0.71069
_diffrn_reflns_av_R_equivalents 0.0291
_diffrn_reflns_av_sigmaI/netI 0.0402
_diffrn_reflns_limit_h_max 11
_diffrn_reflns_limit_h_min -9
_diffrn_reflns_limit_k_max 12
_diffrn_reflns_limit_k_min -10
_diffrn_reflns_limit_l_max 12
_diffrn_reflns_limit_l_min -12
_diffrn_reflns_number 6027
_diffrn_reflns_theta_full 30.55
_diffrn_reflns_theta_max 30.55
_diffrn_reflns_theta_min 2.45
_diffrn_standards_interval_time '5 sec/frame'
_exptl_absorpt_coefficient_mu 0.101
_exptl_absorpt_correction_type none
_exptl_crystal_colour colorless
_exptl_crystal_density_diffrn 1.369
_exptl_crystal_density_method 'not measured'
_exptl_crystal_description prism
_exptl_crystal_F_000 232
_exptl_crystal_size_max .5
_exptl_crystal_size_mid .19
_exptl_crystal_size_min .15
_refine_diff_density_max 0.627
_refine_diff_density_min -0.225
_refine_diff_density_rms 0.079
_refine_ls_extinction_method none
_refine_ls_goodness_of_fit_ref 1.103
_refine_ls_hydrogen_treatment constr
_refine_ls_matrix_type full
_refine_ls_number_parameters 147
_refine_ls_number_reflns 3200
_refine_ls_number_restraints 0
_refine_ls_restrained_S_all 1.103
_refine_ls_R_factor_all 0.0948
_refine_ls_R_factor_gt 0.0675
_refine_ls_shift/su_max 0.012
_refine_ls_shift/su_mean 0.002
_refine_ls_structure_factor_coef Fsqd
_refine_ls_weighting_details 'calc w=1/[\s^2^(Fo^2^)+(0.1153P)^2^+0.0220P] where P=(Fo^2^+2Fc^2^)/3'
_refine_ls_weighting_scheme calc
_refine_ls_wR_factor_gt 0.1872
_refine_ls_wR_factor_ref 0.2042
_reflns_number_gt 2146
_reflns_number_total 3200
_reflns_threshold_expression >2sigma(I)
_cod_data_source_file b925468d.txt
_cod_data_source_block orgda7m
_cod_database_code 7153317

loop_
_symmetry_equiv_pos_as_xyz
'x, y, z'
'-x, -y, -z'

loop_
_atom_site_label
_atom_site_type_symbol
_atom_site_fract_x
_atom_site_fract_y
_atom_site_fract_z
_atom_site_U_iso_or_equiv
_atom_site_adp_type
_atom_site_occupancy
_atom_site_symmetry_multiplicity
_atom_site_calc_flag
_atom_site_refinement_flags
O1 O 0.13098(16) 0.00216(16) 0.67699(16) 0.0409(4) Uani 1 1 d .
O2 O -0.15426(15) 0.51308(15) 0.22506(14) 0.0345(3) Uani 1 1 d .
O3 O 0.26947(17) 0.50322(16) 0.29350(16) 0.0401(3) Uani 1 1 d .
N1 N 0.50058(19) 0.15173(18) 0.63377(17) 0.0317(3) Uani 1 1 d .
N8 N 0.19600(17) 0.23229(17) 0.50237(16) 0.0292(3) Uani 1 1 d .
H8 H 0.2732 0.2857 0.4729 0.035 Uiso 1 1 calc R
C2 C 0.4091(2) 0.0413(2) 0.69436(18) 0.0258(3) Uani 1 1 d .
C3 C 0.4684(2) -0.1075(2) 0.8167(2) 0.0314(4) Uani 1 1 d .
H3 H 0.4006 -0.1809 0.8561 0.038 Uiso 1 1 calc R
C4 C 0.6302(2) -0.1441(2) 0.8786(2) 0.0335(4) Uani 1 1 d .
H4 H 0.6734 -0.2426 0.9604 0.040 Uiso 1 1 calc R
C5 C 0.7263(2) -0.0316(2) 0.8167(2) 0.0344(4) Uani 1 1 d .
H5 H 0.8358 -0.0528 0.8554 0.041 Uiso 1 1 calc R
C6 C 0.6555(2) 0.1144(2) 0.6951(2) 0.0356(4) Uani 1 1 d .
H6 H 0.7205 0.1903 0.6543 0.043 Uiso 1 1 calc R
C7 C 0.2322(2) 0.0871(2) 0.6254(2) 0.0281(4) Uani 1 1 d .
C9 C 0.0394(2) 0.2980(2) 0.4224(2) 0.0293(4) Uani 1 1 d .
H9 H -0.0429 0.2387 0.4536 0.035 Uiso 1 1 calc R
C10 C 0.0004(2) 0.4437(2) 0.3014(2) 0.0288(4) Uani 1 1 d .
C11 C 0.1256(2) 0.5434(2) 0.2356(2) 0.0298(4) Uani 1 1 d .
C12 C 0.0709(3) 0.6938(2) 0.0925(2) 0.0393(4) Uani 1 1 d .
H12A H 0.1593 0.7510 0.0644 0.059 Uiso 1 1 calc R
H12B H -0.0408 0.7734 0.1183 0.059 Uiso 1 1 calc R
H12C H 0.0593 0.6534 0.0033 0.059 Uiso 1 1 calc R
C13 C -0.2937(2) 0.4435(2) 0.2958(2) 0.0375(4) Uani 1 1 d .
H13A H -0.2575 0.3242 0.2942 0.056 Uiso 1 1 calc R
H13B H -0.3979 0.5064 0.2359 0.056 Uiso 1 1 calc R
H13C H -0.3197 0.4532 0.4050 0.056 Uiso 1 1 calc R

loop_
_atom_site_aniso_label
_atom_site_aniso_U_11
_atom_site_aniso_U_22
_atom_site_aniso_U_33
_atom_site_aniso_U_23
_atom_site_aniso_U_13
_atom_site_aniso_U_12
O1 0.0283(6) 0.0392(7) 0.0519(8) 0.0001(6) -0.0036(6) -0.0154(5)
O2 0.0258(6) 0.0353(7) 0.0387(7) -0.0031(5) -0.0059(5) -0.0086(5)
O3 0.0356(7) 0.0369(7) 0.0493(8) -0.0041(6) -0.0062(6) -0.0172(6)
N1 0.0319(7) 0.0287(7) 0.0353(7) -0.0037(5) -0.0040(6) -0.0133(6)
N8 0.0237(7) 0.0248(7) 0.0375(7) -0.0055(5) -0.0024(6) -0.0072(5)
C2 0.0258(8) 0.0229(7) 0.0289(7) -0.0094(6) 0.0008(6) -0.0068(6)
C3 0.0332(9) 0.0286(8) 0.0323(8) -0.0040(6) 0.0000(7) -0.0134(7)
C4 0.0381(9) 0.0272(8) 0.0312(8) -0.0020(6) -0.0045(7) -0.0086(7)
C5 0.0315(9) 0.0381(9) 0.0346(8) -0.0078(7) -0.0070(7) -0.0113(7)
C6 0.0365(9) 0.0360(9) 0.0375(9) -0.0023(7) -0.0047(7) -0.0202(8)
C7 0.0237(8) 0.0242(8) 0.0342(8) -0.0080(6) 0.0006(6) -0.0052(6)
C9 0.0242(8) 0.0295(8) 0.0360(8) -0.0105(6) -0.0041(6) -0.0081(6)
C10 0.0233(8) 0.0311(8) 0.0348(8) -0.0117(6) -0.0034(6) -0.0085(6)
C11 0.0301(8) 0.0285(8) 0.0321(8) -0.0104(6) -0.0005(7) -0.0092(7)
C12 0.0463(11) 0.0402(10) 0.0337(9) -0.0035(7) -0.0045(8) -0.0204(9)
C13 0.0279(9) 0.0355(9) 0.0488(10) -0.0057(8) -0.0081(8) -0.0110(7)

loop_
_atom_type_symbol
_atom_type_description
_atom_type_scat_dispersion_real
_atom_type_scat_dispersion_imag
_atom_type_scat_source
C C 0.0033 0.0016 'International Tables Vol C Tables 4.2.6.8 and 6.1.1.4'
H H 0.0000 0.0000 'International Tables Vol C Tables 4.2.6.8 and 6.1.1.4'
N N 0.0061 0.0033 'International Tables Vol C Tables 4.2.6.8 and 6.1.1.4'
O O 0.0106 0.0060 'International Tables Vol C Tables 4.2.6.8 and 6.1.1.4'

loop_
_geom_angle_atom_site_label_1
_geom_angle_atom_site_label_2
_geom_angle_atom_site_label_3
_geom_angle
C10 O2 C13 116.73(13)
C6 N1 C2 117.15(15)
C7 N8 C9 122.80(14)
N1 C2 C3 123.19(16)
N1 C2 C7 116.45(14)
C3 C2 C7 120.36(14)
C4 C3 C2 118.72(15)
C5 C4 C3 118.68(15)
C4 C5 C6 118.45(16)
N1 C6 C5 123.82(16)
O1 C7 N8 123.74(15)
O1 C7 C2 122.82(14)
N8 C7 C2 113.44(13)
C10 C9 N8 123.43(15)
C9 C10 O2 124.36(14)
C9 C10 C11 122.99(15)
O2 C10 C11 112.65(14)
O3 C11 C10 121.70(15)
O3 C11 C12 121.13(15)
C10 C11 C12 117.16(15)

loop_
_geom_bond_atom_site_label_1
_geom_bond_atom_site_label_2
_geom_bond_distance
O1 C7 1.2256(19)
O2 C10 1.361(2)
O2 C13 1.426(2)
O3 C11 1.228(2)
N1 C6 1.328(2)
N1 C2 1.336(2)
N8 C7 1.361(2)
N8 C9 1.391(2)
C2 C3 1.391(2)
C2 C7 1.507(2)
C3 C4 1.383(3)
C4 C5 1.378(2)
C5 C6 1.391(2)
C9 C10 1.355(2)
C10 C11 1.485(2)
C11 C12 1.501(2)

loop_
_geom_torsion_atom_site_label_1
_geom_torsion_atom_site_label_2
_geom_torsion_atom_site_label_3
_geom_torsion_atom_site_label_4
_geom_torsion
C6 N1 C2 C3 0.2(3)
C6 N1 C2 C7 179.01(14)
N1 C2 C3 C4 -0.4(3)
C7 C2 C3 C4 -179.09(14)
C2 C3 C4 C5 0.1(3)
C3 C4 C5 C6 0.3(3)
C2 N1 C6 C5 0.2(3)
C4 C5 C6 N1 -0.5(3)
C9 N8 C7 O1 -0.3(3)
C9 N8 C7 C2 -179.60(14)
N1 C2 C7 O1 -175.56(15)
C3 C2 C7 O1 3.3(3)
N1 C2 C7 N8 3.7(2)
C3 C2 C7 N8 -177.49(15)
C7 N8 C9 C10 178.97(16)
N8 C9 C10 O2 -177.84(15)
N8 C9 C10 C11 3.4(3)
C13 O2 C10 C9 11.0(2)
C13 O2 C10 C11 -170.17(14)
C9 C10 C11 O3 -3.7(3)
O2 C10 C11 O3 177.45(15)
C9 C10 C11 C12 174.98(15)
O2 C10 C11 C12 -3.9(2)
